data_4335863
loop_
_publ_author_name
'Eric S. Wiedner'
'John A. S. Roberts'
'William G. Dougherty'
'W. Scott Kassel'
'Daniel L. DuBois'
'R. Morris Bullock'

_publ_section_title
;
 Synthesis and Electrochemical Studies of Cobalt(III) Monohydride
 Complexes Containing Pendant Amines
;
_journal_name_full 'Inorganic Chemistry'
_journal_page_first 9975
_journal_page_last 9988
_journal_paper_doi 10.1021/ic401232g
_journal_volume 52
_journal_year 2013
_chemical_formula_sum 'C52 H59 B2 Co F8 N5 P4'
_chemical_formula_weight 1110.47
_chemical_name_systematic
; 
 ? 
;
_space_group_IT_number 2
_symmetry_cell_setting triclinic
_symmetry_space_group_name_Hall '-P 1'
_symmetry_space_group_name_H-M 'P -1'
_atom_sites_solution_hydrogens geom
_atom_sites_solution_primary direct
_atom_sites_solution_secondary difmap
_audit_creation_method SHELXL-97
_cell_angle_alpha 77.462(3)
_cell_angle_beta 89.678(3)
_cell_angle_gamma 77.980(4)
_cell_formula_units_Z 2
_cell_length_a 10.8932(11)
_cell_length_b 15.0777(15)
_cell_length_c 16.3551(16)
_cell_measurement_reflns_used 9983
_cell_measurement_temperature 100(2)
_cell_measurement_theta_max 33.03
_cell_measurement_theta_min 2.55
_cell_volume 2562.5(4)
_computing_cell_refinement 'Bruker SAINT'
_computing_data_collection 'Bruker APEX2'
_computing_data_reduction 'Bruker SAINT'
_computing_molecular_graphics 'Bruker SHELXTL'
_computing_publication_material 'Bruker SHELXTL'
_computing_structure_refinement 'SHELXL-97 (Sheldrick, 2008)'
_computing_structure_solution 'SHELXS-97 (Sheldrick, 2008)'
_diffrn_ambient_temperature 100(2)
_diffrn_measured_fraction_theta_full 0.999
_diffrn_measured_fraction_theta_max 0.992
_diffrn_measurement_device_type 'Bruker APEX-II CCD'
_diffrn_measurement_method '\f and \w scans'
_diffrn_radiation_monochromator graphite
_diffrn_radiation_source 'fine-focus sealed tube'
_diffrn_radiation_type MoK\a
_diffrn_radiation_wavelength 0.71073
_diffrn_reflns_av_R_equivalents 0.0353
_diffrn_reflns_av_sigmaI/netI 0.0424
_diffrn_reflns_limit_h_max 16
_diffrn_reflns_limit_h_min -16
_diffrn_reflns_limit_k_max 23
_diffrn_reflns_limit_k_min -23
_diffrn_reflns_limit_l_max 24
_diffrn_reflns_limit_l_min -25
_diffrn_reflns_number 75557
_diffrn_reflns_theta_full 25.00
_diffrn_reflns_theta_max 33.19
_diffrn_reflns_theta_min 1.68
_exptl_absorpt_coefficient_mu 0.531
_exptl_absorpt_correction_T_max 0.9587
_exptl_absorpt_correction_T_min 0.9012
_exptl_absorpt_correction_type multi-scan
_exptl_absorpt_process_details SADABS
_exptl_crystal_colour orange
_exptl_crystal_density_diffrn 1.439
_exptl_crystal_description block
_exptl_crystal_F_000 1150
_exptl_crystal_size_max 0.20
_exptl_crystal_size_mid 0.20
_exptl_crystal_size_min 0.08
_refine_diff_density_max 1.893
_refine_diff_density_min -0.678
_refine_diff_density_rms 0.077
_refine_ls_extinction_method none
_refine_ls_goodness_of_fit_ref 1.030
_refine_ls_hydrogen_treatment constr
_refine_ls_matrix_type full
_refine_ls_number_parameters 727
_refine_ls_number_reflns 19474
_refine_ls_number_restraints 46
_refine_ls_restrained_S_all 1.032
_refine_ls_R_factor_all 0.0605
_refine_ls_R_factor_gt 0.0413
_refine_ls_shift/su_max 0.001
_refine_ls_shift/su_mean 0.000
_refine_ls_structure_factor_coef Fsqd
_refine_ls_weighting_details 'calc w=1/[\s^2^(Fo^2^)+(0.0535P)^2^+1.1555P] where P=(Fo^2^+2Fc^2^)/3'
_refine_ls_weighting_scheme calc
_refine_ls_wR_factor_gt 0.1030
_refine_ls_wR_factor_ref 0.1123
_reflns_number_gt 15088
_reflns_number_total 19474
_reflns_threshold_expression >2sigma(I)
_cod_data_source_file ic401232g_si_002_2.cif
_cod_data_source_block '[Co(L3)(CH3CN)][BF4]2'
_cod_database_code 4335863

loop_
_symmetry_equiv_pos_as_xyz
'x, y, z'
'-x, -y, -z'

loop_
_atom_site_label
_atom_site_type_symbol
_atom_site_fract_x
_atom_site_fract_y
_atom_site_fract_z
_atom_site_U_iso_or_equiv
_atom_site_adp_type
_atom_site_occupancy
_atom_site_symmetry_multiplicity
_atom_site_calc_flag
_atom_site_refinement_flags
_atom_site_disorder_assembly
_atom_site_disorder_group
Co1 Co 0.199210(17) 0.271603(12) 0.309378(11) 0.01185(4) Uani 1 1 d . B .
B1 B 0.56799(18) 0.10595(13) 0.80910(13) 0.0262(4) Uani 1 1 d D . .
F1 F 0.66716(10) 0.04970(7) 0.77858(7) 0.0323(2) Uani 1 1 d D . .
F2 F 0.48848(10) 0.16125(7) 0.74258(8) 0.0363(3) Uani 1 1 d D . .
F3 F 0.50148(12) 0.05013(8) 0.86257(9) 0.0412(3) Uani 1 1 d D . .
F4 F 0.61430(12) 0.16276(8) 0.85162(8) 0.0416(3) Uani 1 1 d D . .
B2 B 0.6746(13) 0.1262(8) 0.4800(7) 0.0287(8) Uani 0.258(3) 1 d PD A 1
F5 F 0.7123(7) 0.2127(5) 0.4611(5) 0.0474(5) Uani 0.258(3) 1 d PD A 1
F6 F 0.7100(5) 0.0871(5) 0.4142(3) 0.0448(5) Uani 0.258(3) 1 d PD A 1
F7 F 0.5475(16) 0.143(3) 0.487(3) 0.0572(8) Uani 0.258(3) 1 d PD A 1
F8 F 0.7390(6) 0.0776(4) 0.5529(4) 0.0377(13) Uani 0.258(3) 1 d PD A 1
B2' B 0.6717(4) 0.1540(2) 0.4687(2) 0.0287(8) Uani 0.742(3) 1 d PD A 2
F5' F 0.6690(2) 0.24831(16) 0.47066(14) 0.0474(5) Uani 0.742(3) 1 d PD A 2
F6' F 0.68846(16) 0.14819(17) 0.38652(11) 0.0448(5) Uani 0.742(3) 1 d PD A 2
F7' F 0.5563(5) 0.1390(10) 0.4926(8) 0.0572(8) Uani 0.742(3) 1 d PD A 2
F8' F 0.7726(2) 0.10339(19) 0.51920(16) 0.0553(7) Uani 0.742(3) 1 d PD A 2
N1 N 0.13649(12) 0.17724(9) 0.54681(8) 0.0166(2) Uani 1 1 d . . .
N2 N -0.03163(12) 0.38350(8) 0.39532(8) 0.0168(2) Uani 1 1 d . . .
N3 N 0.32773(12) 0.15198(9) 0.32975(8) 0.0170(2) Uani 1 1 d . . .
P1 P 0.34573(3) 0.35443(3) 0.25341(2) 0.01552(7) Uani 1 1 d D . .
P2 P 0.22025(3) 0.31004(3) 0.43286(2) 0.01512(7) Uani 1 1 d . . .
P3 P 0.05487(3) 0.20425(2) 0.38221(2) 0.01262(7) Uani 1 1 d . . .
P4 P 0.11555(3) 0.25479(2) 0.18529(2) 0.01345(7) Uani 1 1 d . . .
C1 C 0.54505(14) 0.23404(11) 0.19997(10) 0.0208(3) Uani 1 1 d . . .
H1A H 0.5573 0.2025 0.2572 0.025 Uiso 1 1 calc R B .
C2 C 0.62329(14) 0.20229(12) 0.14052(11) 0.0238(3) Uani 1 1 d . B .
H2A H 0.6887 0.1487 0.1572 0.029 Uiso 1 1 calc R . .
C3 C 0.60669(15) 0.24815(12) 0.05711(11) 0.0241(3) Uani 1 1 d . . .
H3A H 0.6602 0.2258 0.0166 0.029 Uiso 1 1 calc R B .
C4 C 0.51187(15) 0.32672(11) 0.03279(10) 0.0219(3) Uani 1 1 d . B .
H4A H 0.5012 0.3587 -0.0244 0.026 Uiso 1 1 calc R . .
C5 C 0.43231(14) 0.35897(11) 0.09146(9) 0.0183(3) Uani 1 1 d . . .
H5A H 0.3671 0.4127 0.0743 0.022 Uiso 1 1 calc R B .
C6 C 0.44801(13) 0.31262(10) 0.17550(9) 0.0171(3) Uani 1 1 d . B .
C7 C 0.3703(3) 0.5398(2) 0.1877(2) 0.0198(5) Uani 0.815(7) 1 d PD B 1
H7A H 0.4582 0.5149 0.1923 0.024 Uiso 0.815(7) 1 calc PR B 1
C8 C 0.3271(3) 0.63462(17) 0.16253(16) 0.0236(5) Uani 0.815(7) 1 d PD B 1
H8A H 0.3851 0.6744 0.1510 0.028 Uiso 0.815(7) 1 calc PR B 1
C9 C 0.1988(3) 0.67204(16) 0.15398(16) 0.0266(6) Uani 0.815(7) 1 d PD B 1
H9A H 0.1689 0.7374 0.1370 0.032 Uiso 0.815(7) 1 calc PR B 1
C10 C 0.1148(3) 0.61378(18) 0.1704(2) 0.0273(5) Uani 0.815(7) 1 d PD B 1
H10A H 0.0271 0.6390 0.1632 0.033 Uiso 0.815(7) 1 calc PR B 1
C11 C 0.1589(3) 0.5179(2) 0.1975(2) 0.0203(5) Uani 0.815(7) 1 d PD B 1
H11A H 0.1005 0.4784 0.2096 0.024 Uiso 0.815(7) 1 calc PR B 1
C12 C 0.2867(3) 0.47944(17) 0.2068(2) 0.0157(4) Uani 0.815(7) 1 d PD B 1
C7' C 0.4036(11) 0.5234(8) 0.2100(9) 0.015(2) Uani 0.185(7) 1 d PD B 2
H7'A H 0.4897 0.4934 0.2196 0.019 Uiso 0.185(7) 1 calc PR B 2
C8' C 0.3700(13) 0.6163(7) 0.1860(8) 0.0236(5) Uani 0.185(7) 1 d PD B 2
H8'A H 0.4322 0.6526 0.1830 0.028 Uiso 0.185(7) 1 calc PR B 2
C9' C 0.2467(14) 0.6594(8) 0.1659(8) 0.0266(6) Uani 0.185(7) 1 d PD B 2
H9'A H 0.2256 0.7249 0.1454 0.032 Uiso 0.185(7) 1 calc PR B 2
C10' C 0.1538(12) 0.6100(9) 0.1747(11) 0.0273(5) Uani 0.185(7) 1 d PD B 2
H10B H 0.0680 0.6402 0.1634 0.033 Uiso 0.185(7) 1 calc PR B 2
C11' C 0.1901(12) 0.5118(10) 0.2015(13) 0.0203(5) Uani 0.185(7) 1 d PD B 2
H11B H 0.1288 0.4747 0.2058 0.024 Uiso 0.185(7) 1 calc PR B 2
C12' C 0.3111(12) 0.4719(8) 0.2204(11) 0.0157(4) Uani 0.185(7) 1 d PD B 2
C13 C 0.4627(2) 0.3612(2) 0.32934(14) 0.0171(4) Uani 0.815(6) 1 d PD B 1
H13A H 0.5026 0.2973 0.3594 0.020 Uiso 0.815(6) 1 calc PR B 1
H13B H 0.5289 0.3894 0.2989 0.020 Uiso 0.815(6) 1 calc PR B 1
C14 C 0.4103(2) 0.41744(17) 0.39343(13) 0.0177(4) Uani 0.815(6) 1 d PD B 1
H14A H 0.4795 0.4382 0.4177 0.021 Uiso 0.815(6) 1 calc PR B 1
H14B H 0.3486 0.4735 0.3648 0.021 Uiso 0.815(6) 1 calc PR B 1
C15 C 0.34719(18) 0.36193(14) 0.46342(12) 0.0166(4) Uani 0.815(6) 1 d PD B 1
H15A H 0.3124 0.4031 0.5013 0.020 Uiso 0.815(6) 1 calc PR B 1
H15B H 0.4126 0.3112 0.4962 0.020 Uiso 0.815(6) 1 calc PR B 1
C13' C 0.4721(9) 0.3210(9) 0.3447(6) 0.020(2) Uani 0.185(6) 1 d PD B 2
H13C H 0.4853 0.2533 0.3684 0.024 Uiso 0.185(6) 1 calc PR B 2
H13D H 0.5524 0.3338 0.3215 0.024 Uiso 0.185(6) 1 calc PR B 2
C14' C 0.4397(9) 0.3719(9) 0.4151(7) 0.025(2) Uani 0.185(6) 1 d PD B 2
H14C H 0.4832 0.3318 0.4673 0.029 Uiso 0.185(6) 1 calc PR B 2
H14D H 0.4748 0.4287 0.4025 0.029 Uiso 0.185(6) 1 calc PR B 2
C15' C 0.3021(8) 0.4002(6) 0.4323(6) 0.019(2) Uani 0.185(6) 1 d PD B 2
H15C H 0.2627 0.4555 0.3889 0.023 Uiso 0.185(6) 1 calc PR B 2
H15D H 0.2946 0.4178 0.4873 0.023 Uiso 0.185(6) 1 calc PR B 2
C16 C 0.24624(13) 0.21552(11) 0.52811(9) 0.0183(3) Uani 1 1 d . B .
H16A H 0.3173 0.1657 0.5201 0.022 Uiso 1 1 calc R . .
H16B H 0.2691 0.2399 0.5762 0.022 Uiso 1 1 calc R . .
C17 C -0.00817(14) 0.12894(10) 0.65235(10) 0.0197(3) Uani 1 1 d . . .
H17A H -0.0697 0.1364 0.6090 0.024 Uiso 1 1 calc R . .
C18 C -0.03800(16) 0.10324(11) 0.73566(10) 0.0241(3) Uani 1 1 d . . .
H18A H -0.1196 0.0930 0.7489 0.029 Uiso 1 1 calc R . .
C19 C 0.05072(18) 0.09246(12) 0.79959(10) 0.0280(3) Uani 1 1 d . . .
H19A H 0.0297 0.0761 0.8566 0.034 Uiso 1 1 calc R . .
C20 C 0.16986(17) 0.10573(12) 0.77949(10) 0.0260(3) Uani 1 1 d . . .
H20A H 0.2312 0.0978 0.8230 0.031 Uiso 1 1 calc R . .
C21 C 0.20114(14) 0.13050(10) 0.69632(9) 0.0193(3) Uani 1 1 d . . .
H21A H 0.2839 0.1384 0.6834 0.023 Uiso 1 1 calc R . .
C22 C 0.11150(14) 0.14384(10) 0.63188(9) 0.0162(3) Uani 1 1 d . . .
C23 C 0.10758(14) 0.12750(10) 0.48563(9) 0.0167(3) Uani 1 1 d . B .
H23A H 0.0409 0.0938 0.5069 0.020 Uiso 1 1 calc R . .
H23B H 0.1833 0.0807 0.4788 0.020 Uiso 1 1 calc R . .
C24 C -0.07188(13) 0.29529(10) 0.40714(9) 0.0170(3) Uani 1 1 d . B .
H24A H -0.1470 0.3030 0.3704 0.020 Uiso 1 1 calc R . .
H24B H -0.0951 0.2762 0.4660 0.020 Uiso 1 1 calc R . .
C25 C -0.25392(14) 0.46673(10) 0.37798(10) 0.0199(3) Uani 1 1 d . . .
H25A H -0.2811 0.4114 0.4026 0.024 Uiso 1 1 calc R . .
C26 C -0.34186(15) 0.54867(11) 0.34616(11) 0.0228(3) Uani 1 1 d . . .
H26A H -0.4289 0.5481 0.3485 0.027 Uiso 1 1 calc R . .
C27 C -0.30497(15) 0.63086(11) 0.31122(10) 0.0227(3) Uani 1 1 d . . .
H27A H -0.3656 0.6860 0.2890 0.027 Uiso 1 1 calc R . .
C28 C -0.17745(15) 0.63090(11) 0.30944(10) 0.0217(3) Uani 1 1 d . . .
H28A H -0.1506 0.6870 0.2869 0.026 Uiso 1 1 calc R . .
C29 C -0.08915(14) 0.54999(10) 0.34024(9) 0.0189(3) Uani 1 1 d . . .
H29A H -0.0023 0.5513 0.3387 0.023 Uiso 1 1 calc R . .
C30 C -0.12579(14) 0.46647(10) 0.37353(9) 0.0169(3) Uani 1 1 d . . .
C31 C 0.07097(14) 0.38471(10) 0.45222(9) 0.0188(3) Uani 1 1 d . B .
H31A H 0.0482 0.3633 0.5108 0.023 Uiso 1 1 calc R . .
H31B H 0.0824 0.4493 0.4453 0.023 Uiso 1 1 calc R . .
C32 C -0.01698(13) 0.12075(10) 0.34491(9) 0.0164(3) Uani 1 1 d . B .
H32A H 0.0414 0.0593 0.3601 0.020 Uiso 1 1 calc R . .
H32B H -0.0942 0.1155 0.3761 0.020 Uiso 1 1 calc R . .
C33 C -0.05166(13) 0.14026(10) 0.25187(9) 0.0170(3) Uani 1 1 d . . .
H33A H -0.1138 0.1999 0.2363 0.020 Uiso 1 1 calc R B .
H33B H -0.0920 0.0906 0.2410 0.020 Uiso 1 1 calc R . .
C34 C 0.06103(14) 0.14543(10) 0.19664(9) 0.0167(3) Uani 1 1 d . B .
H34A H 0.0383 0.1380 0.1404 0.020 Uiso 1 1 calc R . .
H34B H 0.1310 0.0929 0.2208 0.020 Uiso 1 1 calc R . .
C35 C -0.09201(13) 0.33533(10) 0.07230(9) 0.0175(3) Uani 1 1 d . . .
H35A H -0.0562 0.2921 0.0398 0.021 Uiso 1 1 calc R B .
C36 C -0.20632(14) 0.39576(11) 0.04675(10) 0.0199(3) Uani 1 1 d . B .
H36A H -0.2472 0.3952 -0.0042 0.024 Uiso 1 1 calc R . .
C37 C -0.26121(15) 0.45686(11) 0.09503(10) 0.0228(3) Uani 1 1 d . . .
H37A H -0.3400 0.4975 0.0775 0.027 Uiso 1 1 calc R B .
C38 C -0.20170(15) 0.45890(11) 0.16872(10) 0.0219(3) Uani 1 1 d . B .
H38A H -0.2399 0.5003 0.2022 0.026 Uiso 1 1 calc R . .
C39 C -0.08534(14) 0.39993(10) 0.19373(9) 0.0170(3) Uani 1 1 d . . .
H39A H -0.0440 0.4022 0.2440 0.020 Uiso 1 1 calc R B .
C40 C -0.02919(13) 0.33792(10) 0.14601(9) 0.0148(2) Uani 1 1 d . B .
C41 C 0.30155(14) 0.17008(10) 0.09379(10) 0.0184(3) Uani 1 1 d . . .
H41A H 0.3233 0.1247 0.1446 0.022 Uiso 1 1 calc R B .
C42 C 0.36286(15) 0.15734(11) 0.02148(11) 0.0228(3) Uani 1 1 d . B .
H42A H 0.4276 0.1038 0.0231 0.027 Uiso 1 1 calc R . .
C43 C 0.33021(16) 0.22228(12) -0.05327(10) 0.0250(3) Uani 1 1 d . . .
H43A H 0.3695 0.2118 -0.1033 0.030 Uiso 1 1 calc R B .
C44 C 0.24013(15) 0.30254(12) -0.05481(10) 0.0237(3) Uani 1 1 d . B .
H44A H 0.2190 0.3478 -0.1058 0.028 Uiso 1 1 calc R . .
C45 C 0.18065(14) 0.31709(11) 0.01787(9) 0.0193(3) Uani 1 1 d . . .
H45A H 0.1212 0.3733 0.0169 0.023 Uiso 1 1 calc R B .
C46 C 0.20781(13) 0.24949(10) 0.09233(9) 0.0157(2) Uani 1 1 d . B .
C47 C 0.40554(15) 0.08662(11) 0.33894(10) 0.0216(3) Uani 1 1 d . . .
C48 C 0.50774(18) 0.00588(13) 0.34850(15) 0.0374(5) Uani 1 1 d . . .
H48A H 0.5480 0.0054 0.2948 0.056 Uiso 1 1 calc R . .
H48B H 0.4748 -0.0507 0.3663 0.056 Uiso 1 1 calc R . .
H48C H 0.5695 0.0083 0.3908 0.056 Uiso 1 1 calc R . .
N4 N -0.08057(16) 0.12520(11) 0.00799(10) 0.0311(3) Uani 1 1 d . . .
C49 C -0.2173(2) 0.00850(14) -0.00870(14) 0.0388(5) Uani 1 1 d . . .
H49A H -0.2362 0.0148 -0.0684 0.058 Uiso 1 1 calc R . .
H49B H -0.2958 0.0213 0.0203 0.058 Uiso 1 1 calc R . .
H49C H -0.1711 -0.0549 0.0154 0.058 Uiso 1 1 calc R . .
C50 C -0.14112(17) 0.07417(12) 0.00124(11) 0.0261(3) Uani 1 1 d . . .
N5 N 0.82447(17) 0.38503(12) 0.59125(11) 0.0358(4) Uani 1 1 d . . .
C51 C 0.67683(18) 0.27350(13) 0.64952(12) 0.0305(4) Uani 1 1 d . . .
H51A H 0.6840 0.2580 0.7109 0.046 Uiso 1 1 calc R . .
H51B H 0.7002 0.2164 0.6285 0.046 Uiso 1 1 calc R . .
H51C H 0.5900 0.3043 0.6311 0.046 Uiso 1 1 calc R . .
C52 C 0.76041(16) 0.33552(12) 0.61691(11) 0.0256(3) Uani 1 1 d . . .

loop_
_atom_site_aniso_label
_atom_site_aniso_U_11
_atom_site_aniso_U_22
_atom_site_aniso_U_33
_atom_site_aniso_U_23
_atom_site_aniso_U_13
_atom_site_aniso_U_12
Co1 0.01287(8) 0.01053(8) 0.01192(8) -0.00308(6) 0.00114(6) -0.00138(6)
B1 0.0234(8) 0.0154(8) 0.0368(10) -0.0020(7) 0.0018(7) -0.0018(6)
F1 0.0229(5) 0.0267(5) 0.0419(6) -0.0050(4) 0.0019(4) 0.0040(4)
F2 0.0287(5) 0.0221(5) 0.0512(7) -0.0017(5) -0.0087(5) 0.0037(4)
F3 0.0406(6) 0.0257(6) 0.0558(8) -0.0034(5) 0.0172(6) -0.0104(5)
F4 0.0508(7) 0.0249(6) 0.0508(8) -0.0097(5) -0.0063(6) -0.0105(5)
B2 0.0204(9) 0.041(2) 0.0266(14) -0.0102(15) 0.0009(9) -0.0084(16)
F5 0.0529(14) 0.0414(13) 0.0496(10) -0.0053(10) -0.0067(10) -0.0184(10)
F6 0.0316(8) 0.0772(15) 0.0259(8) -0.0202(9) -0.0013(6) -0.0029(9)
F7 0.0360(11) 0.0715(16) 0.066(2) -0.0122(14) 0.0181(13) -0.0194(13)
F8 0.034(3) 0.042(3) 0.039(3) -0.019(3) -0.001(2) -0.003(2)
B2' 0.0204(9) 0.041(2) 0.0266(14) -0.0102(15) 0.0009(9) -0.0084(16)
F5' 0.0529(14) 0.0414(13) 0.0496(10) -0.0053(10) -0.0067(10) -0.0184(10)
F6' 0.0316(8) 0.0772(15) 0.0259(8) -0.0202(9) -0.0013(6) -0.0029(9)
F7' 0.0360(11) 0.0715(16) 0.066(2) -0.0122(14) 0.0181(13) -0.0194(13)
F8' 0.0526(15) 0.0635(16) 0.0404(13) -0.0217(11) -0.0225(10) 0.0201(12)
N1 0.0187(5) 0.0183(6) 0.0142(5) -0.0043(4) 0.0006(4) -0.0062(4)
N2 0.0198(6) 0.0116(5) 0.0187(6) -0.0052(4) -0.0002(4) -0.0006(4)
N3 0.0186(5) 0.0153(5) 0.0163(6) -0.0038(4) -0.0003(4) -0.0016(4)
P1 0.01416(15) 0.01860(17) 0.01594(16) -0.00689(13) 0.00322(12) -0.00513(13)
P2 0.01750(16) 0.01587(16) 0.01473(16) -0.00635(12) 0.00418(12) -0.00668(13)
P3 0.01402(15) 0.01096(15) 0.01329(15) -0.00377(11) 0.00126(11) -0.00247(11)
P4 0.01490(15) 0.01205(15) 0.01315(15) -0.00371(11) -0.00008(11) -0.00133(12)
C1 0.0167(6) 0.0240(7) 0.0213(7) -0.0059(6) 0.0011(5) -0.0027(5)
C2 0.0166(6) 0.0267(8) 0.0278(8) -0.0100(6) 0.0017(5) 0.0002(6)
C3 0.0208(7) 0.0271(8) 0.0262(8) -0.0117(6) 0.0085(6) -0.0033(6)
C4 0.0229(7) 0.0246(8) 0.0196(7) -0.0072(6) 0.0065(5) -0.0055(6)
C5 0.0174(6) 0.0190(7) 0.0196(7) -0.0061(5) 0.0040(5) -0.0044(5)
C6 0.0141(6) 0.0206(7) 0.0183(6) -0.0070(5) 0.0032(5) -0.0048(5)
C7 0.0217(13) 0.0206(11) 0.0187(14) -0.0053(9) 0.0025(9) -0.0069(10)
C8 0.0403(15) 0.0177(10) 0.0160(12) -0.0055(8) 0.0061(10) -0.0118(10)
C9 0.0417(17) 0.0132(9) 0.0202(10) -0.0019(7) 0.0062(10) 0.0026(10)
C10 0.0266(14) 0.0202(8) 0.0289(10) -0.0012(7) 0.0047(12) 0.0043(11)
C11 0.0171(13) 0.0175(8) 0.0237(9) -0.0020(6) 0.0038(12) -0.0009(10)
C12 0.0183(12) 0.0160(8) 0.0147(13) -0.0057(7) 0.0027(8) -0.0054(8)
C7' 0.015(5) 0.016(5) 0.020(6) -0.009(4) 0.009(4) -0.008(4)
C8' 0.0403(15) 0.0177(10) 0.0160(12) -0.0055(8) 0.0061(10) -0.0118(10)
C9' 0.0417(17) 0.0132(9) 0.0202(10) -0.0019(7) 0.0062(10) 0.0026(10)
C10' 0.0266(14) 0.0202(8) 0.0289(10) -0.0012(7) 0.0047(12) 0.0043(11)
C11' 0.0171(13) 0.0175(8) 0.0237(9) -0.0020(6) 0.0038(12) -0.0009(10)
C12' 0.0183(12) 0.0160(8) 0.0147(13) -0.0057(7) 0.0027(8) -0.0054(8)
C13 0.0141(8) 0.0203(11) 0.0172(10) -0.0040(8) 0.0005(7) -0.0045(8)
C14 0.0208(9) 0.0173(10) 0.0181(9) -0.0063(7) 0.0025(7) -0.0083(8)
C15 0.0173(8) 0.0204(9) 0.0140(9) -0.0052(7) -0.0002(6) -0.0071(7)
C13' 0.015(4) 0.027(6) 0.014(4) -0.002(4) -0.006(3) -0.001(4)
C14' 0.022(4) 0.025(6) 0.034(5) -0.013(4) 0.002(4) -0.014(4)
C15' 0.027(4) 0.020(4) 0.014(4) -0.006(3) -0.004(3) -0.007(4)
C16 0.0166(6) 0.0209(7) 0.0168(6) -0.0045(5) -0.0009(5) -0.0023(5)
C17 0.0205(7) 0.0175(7) 0.0187(7) -0.0018(5) 0.0010(5) -0.0014(5)
C18 0.0270(8) 0.0195(7) 0.0227(7) -0.0018(6) 0.0072(6) -0.0011(6)
C19 0.0396(9) 0.0255(8) 0.0159(7) -0.0023(6) 0.0048(6) -0.0028(7)
C20 0.0362(9) 0.0235(8) 0.0161(7) -0.0025(6) -0.0042(6) -0.0027(6)
C21 0.0215(7) 0.0173(7) 0.0168(6) -0.0033(5) -0.0021(5) 0.0006(5)
C22 0.0202(6) 0.0116(6) 0.0151(6) -0.0026(4) -0.0003(5) 0.0003(5)
C23 0.0215(6) 0.0145(6) 0.0142(6) -0.0031(5) 0.0004(5) -0.0041(5)
C24 0.0186(6) 0.0128(6) 0.0190(7) -0.0041(5) 0.0043(5) -0.0017(5)
C25 0.0205(7) 0.0149(6) 0.0240(7) -0.0057(5) 0.0064(5) -0.0023(5)
C26 0.0195(7) 0.0187(7) 0.0291(8) -0.0074(6) 0.0047(6) 0.0009(5)
C27 0.0249(7) 0.0153(7) 0.0254(8) -0.0056(5) 0.0024(6) 0.0022(5)
C28 0.0286(8) 0.0135(6) 0.0223(7) -0.0045(5) 0.0035(6) -0.0024(5)
C29 0.0211(7) 0.0159(6) 0.0200(7) -0.0060(5) 0.0034(5) -0.0025(5)
C30 0.0201(6) 0.0137(6) 0.0167(6) -0.0055(5) 0.0037(5) -0.0008(5)
C31 0.0232(7) 0.0163(6) 0.0164(6) -0.0069(5) 0.0002(5) 0.0005(5)
C32 0.0185(6) 0.0150(6) 0.0174(6) -0.0048(5) 0.0022(5) -0.0061(5)
C33 0.0174(6) 0.0167(6) 0.0187(6) -0.0063(5) -0.0006(5) -0.0050(5)
C34 0.0207(6) 0.0143(6) 0.0163(6) -0.0059(5) 0.0000(5) -0.0034(5)
C35 0.0187(6) 0.0172(6) 0.0171(6) -0.0065(5) -0.0011(5) -0.0024(5)
C36 0.0197(7) 0.0215(7) 0.0179(7) -0.0040(5) -0.0036(5) -0.0028(5)
C37 0.0206(7) 0.0226(7) 0.0215(7) -0.0046(6) -0.0025(5) 0.0037(6)
C38 0.0245(7) 0.0182(7) 0.0199(7) -0.0058(5) -0.0015(5) 0.0037(5)
C39 0.0193(6) 0.0153(6) 0.0157(6) -0.0043(5) -0.0024(5) -0.0010(5)
C40 0.0160(6) 0.0129(6) 0.0157(6) -0.0033(4) -0.0005(4) -0.0032(5)
C41 0.0193(6) 0.0166(6) 0.0207(7) -0.0062(5) 0.0031(5) -0.0047(5)
C42 0.0228(7) 0.0210(7) 0.0278(8) -0.0115(6) 0.0073(6) -0.0057(6)
C43 0.0282(8) 0.0304(9) 0.0216(7) -0.0114(6) 0.0093(6) -0.0122(7)
C44 0.0259(7) 0.0294(8) 0.0171(7) -0.0035(6) 0.0031(5) -0.0103(6)
C45 0.0203(6) 0.0198(7) 0.0178(7) -0.0039(5) 0.0014(5) -0.0043(5)
C46 0.0170(6) 0.0157(6) 0.0153(6) -0.0054(5) 0.0012(5) -0.0038(5)
C47 0.0226(7) 0.0177(7) 0.0235(7) -0.0060(5) -0.0006(5) -0.0004(5)
C48 0.0283(9) 0.0202(8) 0.0583(13) -0.0113(8) -0.0054(8) 0.0096(7)
N4 0.0364(8) 0.0249(7) 0.0326(8) -0.0107(6) -0.0021(6) -0.0032(6)
C49 0.0398(11) 0.0325(10) 0.0420(11) 0.0003(8) -0.0145(9) -0.0113(8)
C50 0.0299(8) 0.0229(8) 0.0228(8) -0.0045(6) -0.0033(6) 0.0003(6)
N5 0.0391(9) 0.0356(9) 0.0377(9) -0.0143(7) 0.0094(7) -0.0129(7)
C51 0.0315(9) 0.0299(9) 0.0332(9) -0.0107(7) 0.0084(7) -0.0097(7)
C52 0.0268(8) 0.0263(8) 0.0242(8) -0.0100(6) 0.0038(6) -0.0024(6)

loop_
_atom_type_symbol
_atom_type_description
_atom_type_scat_dispersion_real
_atom_type_scat_dispersion_imag
_atom_type_scat_source
C C 0.0033 0.0016 'International Tables Vol C Tables 4.2.6.8 and 6.1.1.4'
H H 0.0000 0.0000 'International Tables Vol C Tables 4.2.6.8 and 6.1.1.4'
B B 0.0013 0.0007 'International Tables Vol C Tables 4.2.6.8 and 6.1.1.4'
N N 0.0061 0.0033 'International Tables Vol C Tables 4.2.6.8 and 6.1.1.4'
F F 0.0171 0.0103 'International Tables Vol C Tables 4.2.6.8 and 6.1.1.4'
P P 0.1023 0.0942 'International Tables Vol C Tables 4.2.6.8 and 6.1.1.4'
Co Co 0.3494 0.9721 'International Tables Vol C Tables 4.2.6.8 and 6.1.1.4'

loop_
_geom_angle_atom_site_label_1
_geom_angle_atom_site_label_2
_geom_angle_atom_site_label_3
_geom_angle
N3 Co1 P2 98.97(4)
N3 Co1 P3 92.70(4)
P2 Co1 P3 79.627(15)
N3 Co1 P1 91.42(4)
P2 Co1 P1 90.641(15)
P3 Co1 P1 169.916(16)
N3 Co1 P4 95.79(4)
P2 Co1 P4 162.642(16)
P3 Co1 P4 90.639(16)
P1 Co1 P4 98.102(16)
F4 B1 F1 109.54(15)
F4 B1 F3 110.14(17)
F1 B1 F3 109.04(14)
F4 B1 F2 109.03(14)
F1 B1 F2 109.70(17)
F3 B1 F2 109.38(15)
F6 B2 F7 111.8(19)
F6 B2 F8 112.5(9)
F7 B2 F8 113.1(19)
F6 B2 F5 104.9(9)
F7 B2 F5 108.4(19)
F8 B2 F5 105.5(9)
F7' B2' F8' 117.1(6)
F7' B2' F6' 110.4(6)
F8' B2' F6' 111.7(3)
F7' B2' F5' 105.7(6)
F8' B2' F5' 105.3(3)
F6' B2' F5' 105.8(2)
C22 N1 C16 118.83(12)
C22 N1 C23 118.26(12)
C16 N1 C23 112.95(12)
C30 N2 C24 117.51(12)
C30 N2 C31 116.37(12)
C24 N2 C31 115.36(12)
C47 N3 Co1 176.12(13)
C12' P1 C13 90.9(5)
C12' P1 C6 105.2(6)
C13 P1 C6 99.93(8)
C12' P1 C12 9.5(5)
C13 P1 C12 100.37(13)
C6 P1 C12 104.28(12)
C12' P1 C13' 108.4(6)
C13 P1 C13' 17.6(4)
C6 P1 C13' 96.7(3)
C12 P1 C13' 117.8(4)
C12' P1 Co1 122.5(5)
C13 P1 Co1 114.22(8)
C6 P1 Co1 118.67(5)
C12 P1 Co1 116.59(9)
C13' P1 Co1 101.7(4)
C15' P2 C31 91.4(3)
C15' P2 C15 24.4(3)
C31 P2 C15 106.68(8)
C15' P2 C16 115.6(3)
C31 P2 C16 102.79(7)
C15 P2 C16 93.13(8)
C15' P2 Co1 116.1(3)
C31 P2 Co1 108.20(5)
C15 P2 Co1 125.54(6)
C16 P2 Co1 117.72(5)
C32 P3 C24 108.17(7)
C32 P3 C23 95.19(7)
C24 P3 C23 103.66(7)
C32 P3 Co1 122.03(5)
C24 P3 Co1 109.13(5)
C23 P3 Co1 116.66(5)
C40 P4 C46 104.16(6)
C40 P4 C34 100.03(7)
C46 P4 C34 99.18(7)
C40 P4 Co1 114.91(5)
C46 P4 Co1 122.48(5)
C34 P4 Co1 112.81(5)
C2 C1 C6 119.91(15)
C3 C2 C1 120.45(15)
C4 C3 C2 119.83(15)
C3 C4 C5 120.39(15)
C4 C5 C6 120.03(14)
C5 C6 C1 119.39(14)
C5 C6 P1 120.68(11)
C1 C6 P1 119.93(11)
C8 C7 C12 121.2(3)
C7 C8 C9 120.1(2)
C10 C9 C8 119.71(19)
C9 C10 C11 120.1(2)
C12 C11 C10 120.9(2)
C11 C12 C7 118.0(2)
C11 C12 P1 121.1(2)
C7 C12 P1 120.60(18)
C8' C7' C12' 119.0(10)
C7' C8' C9' 120.7(10)
C10' C9' C8' 121.2(10)
C9' C10' C11' 117.6(10)
C12' C11' C10' 119.6(12)
C7' C12' C11' 121.7(11)
C7' C12' P1 121.8(9)
C11' C12' P1 116.4(10)
C14 C13 P1 114.05(15)
C15 C14 C13 112.21(17)
C14 C15 P2 117.14(14)
C14' C13' P1 114.7(7)
C15' C14' C13' 117.3(7)
C14' C15' P2 112.3(7)
N1 C16 P2 111.72(10)
C18 C17 C22 120.44(15)
C19 C18 C17 120.41(16)
C20 C19 C18 119.28(15)
C19 C20 C21 120.79(15)
C20 C21 C22 120.21(15)
C21 C22 C17 118.84(13)
C21 C22 N1 121.77(13)
C17 C22 N1 119.29(13)
N1 C23 P3 113.12(10)
N2 C24 P3 110.60(10)
C26 C25 C30 119.75(14)
C27 C26 C25 121.41(15)
C26 C27 C28 118.60(14)
C29 C28 C27 120.60(15)
C28 C29 C30 120.99(14)
C25 C30 C29 118.60(13)
C25 C30 N2 122.56(13)
C29 C30 N2 118.65(13)
N2 C31 P2 112.30(10)
C33 C32 P3 117.75(10)
C32 C33 C34 113.14(12)
C33 C34 P4 113.67(10)
C36 C35 C40 120.13(14)
C37 C36 C35 120.40(14)
C38 C37 C36 120.13(14)
C37 C38 C39 119.77(15)
C40 C39 C38 120.77(14)
C39 C40 C35 118.77(13)
C39 C40 P4 119.53(11)
C35 C40 P4 121.43(11)
C42 C41 C46 120.26(14)
C43 C42 C41 120.29(15)
C42 C43 C44 119.83(15)
C45 C44 C43 120.21(15)
C44 C45 C46 120.24(14)
C45 C46 C41 118.99(13)
C45 C46 P4 122.57(11)
C41 C46 P4 118.15(11)
N3 C47 C48 177.59(19)
N4 C50 C49 179.0(2)
N5 C52 C51 179.08(19)

loop_
_geom_bond_atom_site_label_1
_geom_bond_atom_site_label_2
_geom_bond_distance
Co1 N3 2.0041(12)
Co1 P2 2.2440(5)
Co1 P3 2.2452(4)
Co1 P1 2.2940(4)
Co1 P4 2.3138(4)
B1 F4 1.384(2)
B1 F1 1.390(2)
B1 F3 1.388(2)
B1 F2 1.395(2)
B2 F6 1.353(12)
B2 F7 1.364(13)
B2 F8 1.366(11)
B2 F5 1.417(11)
B2' F7' 1.363(6)
B2' F8' 1.364(4)
B2' F6' 1.375(4)
B2' F5' 1.424(4)
N1 C22 1.4185(18)
N1 C16 1.4362(19)
N1 C23 1.4458(19)
N2 C30 1.4213(18)
N2 C24 1.4590(19)
N2 C31 1.4639(19)
N3 C47 1.1409(19)
P1 C12' 1.697(11)
P1 C13 1.817(2)
P1 C6 1.8174(15)
P1 C12 1.850(3)
P1 C13' 1.945(9)
P2 C15' 1.773(8)
P2 C31 1.8434(15)
P2 C15 1.8445(18)
P2 C16 1.8468(15)
P3 C32 1.8219(15)
P3 C24 1.8450(14)
P3 C23 1.8477(14)
P4 C40 1.8189(14)
P4 C46 1.8249(15)
P4 C34 1.8385(15)
C1 C2 1.387(2)
C1 C6 1.399(2)
C2 C3 1.383(2)
C3 C4 1.385(2)
C4 C5 1.388(2)
C5 C6 1.394(2)
C7 C8 1.378(3)
C7 C12 1.405(3)
C8 C9 1.389(3)
C9 C10 1.382(4)
C10 C11 1.398(3)
C11 C12 1.388(3)
C7' C8' 1.342(12)
C7' C12' 1.382(13)
C8' C9' 1.372(12)
C9' C10' 1.367(14)
C10' C11' 1.420(14)
C11' C12' 1.338(13)
C13 C14 1.524(3)
C14 C15 1.516(3)
C13' C14' 1.519(12)
C14' C15' 1.513(11)
C17 C18 1.389(2)
C17 C22 1.395(2)
C18 C19 1.388(3)
C19 C20 1.381(3)
C20 C21 1.390(2)
C21 C22 1.394(2)
C25 C26 1.396(2)
C25 C30 1.396(2)
C26 C27 1.386(2)
C27 C28 1.389(2)
C28 C29 1.385(2)
C29 C30 1.397(2)
C32 C33 1.520(2)
C33 C34 1.525(2)
C35 C36 1.387(2)
C35 C40 1.402(2)
C36 C37 1.382(2)
C37 C38 1.381(2)
C38 C39 1.394(2)
C39 C40 1.389(2)
C41 C42 1.385(2)
C41 C46 1.398(2)
C42 C43 1.386(2)
C43 C44 1.386(2)
C44 C45 1.388(2)
C45 C46 1.396(2)
C47 C48 1.449(2)
N4 C50 1.135(2)
C49 C50 1.452(3)
N5 C52 1.139(2)
C51 C52 1.456(3)
